data_2013148
loop_
_publ_author_name
'Papadakis, Markos M.'
'Pavon, Jorge A.'
'Lalancette, Roger A.'
'Thompson, Hugh W.'

_publ_section_title
;
 The epimeric 9-oxobicyclo[3.3.1]nonane-3-carboxylic acids:
 hydrogen-bonding patterns of the <i>endo</i> acid and the lactol of
 the <i>exo</i> acid
;
_journal_issue 3
_journal_name_full 'Acta Crystallographica Section C'
_journal_page_first o167
_journal_page_last o170
_journal_paper_doi 10.1107/S0108270103001495
_journal_volume 59
_journal_year 2003
_chemical_formula_moiety 'C10 H14 O3'
_chemical_formula_sum 'C10 H14 O3'
_chemical_formula_weight 182.21
_chemical_melting_point 404
_chemical_name_systematic
;
9-oxobicyclo[3.3.1]nonane-3\a-carboxylic acid
;
_space_group_IT_number 2
_symmetry_cell_setting triclinic
_symmetry_space_group_name_Hall '-P 1'
_symmetry_space_group_name_H-M 'P -1'
_atom_sites_solution_hydrogens geom
_atom_sites_solution_primary direct
_atom_sites_solution_secondary difmap
_audit_creation_method SHELXL97
_cell_angle_alpha 71.470(10)
_cell_angle_beta 73.44(2)
_cell_angle_gamma 77.290(10)
_cell_formula_units_Z 2
_cell_length_a 6.6170(10)
_cell_length_b 7.3160(10)
_cell_length_c 10.421(2)
_cell_measurement_reflns_used 23
_cell_measurement_temperature 296(2)
_cell_measurement_theta_max 9.9
_cell_measurement_theta_min 3.3
_cell_volume 453.81(14)
_computing_cell_refinement XSCANS
_computing_data_collection 'XSCANS (Siemens, 1996)'
_computing_data_reduction XSCANS
_computing_molecular_graphics 'SHELXP97 in SHELXTL'
_computing_publication_material 'SHELXL97 in SHELXTL'
_computing_structure_refinement 'SHELXL97 in SHELXTL'
_computing_structure_solution 'SHELXS97 in SHELXTL (Sheldrick, 1997)'
_diffrn_ambient_temperature 296(2)
_diffrn_measured_fraction_theta_full 0.992
_diffrn_measured_fraction_theta_max 0.992
_diffrn_measurement_device_type 'Siemens P4'
_diffrn_measurement_method 2\q/\q
_diffrn_radiation_monochromator graphite
_diffrn_radiation_source 'fine-focus sealed tube'
_diffrn_radiation_type MoK\a
_diffrn_radiation_wavelength 0.71073
_diffrn_reflns_av_R_equivalents 0.020
_diffrn_reflns_av_sigmaI/netI 0.041
_diffrn_reflns_limit_h_max 7
_diffrn_reflns_limit_h_min -1
_diffrn_reflns_limit_k_max 8
_diffrn_reflns_limit_k_min -8
_diffrn_reflns_limit_l_max 12
_diffrn_reflns_limit_l_min -12
_diffrn_reflns_number 2040
_diffrn_reflns_theta_full 24.99
_diffrn_reflns_theta_max 24.99
_diffrn_reflns_theta_min 2.12
_diffrn_standards_decay_% 'variation < 1.1'
_diffrn_standards_interval_count 97
_diffrn_standards_number 3
_exptl_absorpt_coefficient_mu 0.098
_exptl_absorpt_correction_T_max 0.980
_exptl_absorpt_correction_T_min 0.940
_exptl_absorpt_correction_type analytical
_exptl_absorpt_process_details '(SHELXTL; Sheldrick, 1997)'
_exptl_crystal_colour colorless
_exptl_crystal_density_diffrn 1.333
_exptl_crystal_density_meas ?
_exptl_crystal_density_method 'not measured'
_exptl_crystal_description 'pentagonal rod'
_exptl_crystal_F_000 196
_exptl_crystal_size_max 0.50
_exptl_crystal_size_mid 0.22
_exptl_crystal_size_min 0.08
_refine_diff_density_max 0.13
_refine_diff_density_min -0.17
_refine_ls_extinction_method none
_refine_ls_goodness_of_fit_ref 1.04
_refine_ls_hydrogen_treatment mixed
_refine_ls_matrix_type full
_refine_ls_number_parameters 121
_refine_ls_number_reflns 1588
_refine_ls_number_restraints 0
_refine_ls_restrained_S_all 1.04
_refine_ls_R_factor_all 0.067
_refine_ls_R_factor_gt 0.042
_refine_ls_shift/su_max <0.001
_refine_ls_shift/su_mean 0.00
_refine_ls_structure_factor_coef Fsqd
_refine_ls_weighting_details 'calc w = 1/[\s^2^(Fo^2^)+(0.0480P)^2^+0.0479P] where P=(Fo^2^+2Fc^2^)/3'
_refine_ls_weighting_scheme calc
_refine_ls_wR_factor_gt 0.095
_refine_ls_wR_factor_ref 0.108
_reflns_number_gt 1141
_reflns_number_total 1588
_reflns_threshold_expression I>2\s(I)
_cod_data_source_file fr1406.cif
_cod_data_source_block I
_cod_depositor_comments
;
The following automatic conversions were performed:

'_exptl_crystal_density_meas' value 'not measured' was changed to '?'
- the value is perceived as not measured.

Automatic conversion script
Id: cif_fix_values 3008 2015-01-20 13:52:24Z robertas 
;
_cod_original_cell_volume 453.81(13)
_cod_database_code 2013148
_cod_database_fobs_code 2013148

loop_
_symmetry_equiv_pos_as_xyz
'x, y, z'
'-x, -y, -z'

loop_
_atom_site_label
_atom_site_fract_x
_atom_site_fract_y
_atom_site_fract_z
_atom_site_U_iso_or_equiv
_atom_site_adp_type
_atom_site_calc_flag
_atom_site_refinement_flags
_atom_site_occupancy
_atom_site_disorder_assembly
_atom_site_disorder_group
_atom_site_type_symbol
O1 0.8706(2) 0.8265(2) 0.46312(14) 0.0561(4) Uani d . 1 . . O
O2 0.8195(2) 0.10089(19) 0.90893(15) 0.0554(4) Uani d . 1 . . O
O3 1.0978(2) 0.2324(2) 0.90087(18) 0.0607(4) Uani d . 1 . . O
C1 0.6182(3) 0.6068(3) 0.59638(19) 0.0400(5) Uani d . 1 . . C
C2 0.6791(3) 0.4122(3) 0.7012(2) 0.0431(5) Uani d . 1 . . C
C3 0.8636(3) 0.4217(3) 0.75880(19) 0.0394(5) Uani d . 1 . . C
C4 0.8174(3) 0.5993(3) 0.81780(19) 0.0415(5) Uani d . 1 . . C
C5 0.7591(3) 0.7915(3) 0.70982(19) 0.0391(5) Uani d . 1 . . C
C6 0.5307(3) 0.8922(3) 0.7583(2) 0.0457(5) Uani d . 1 . . C
C7 0.3613(3) 0.7696(3) 0.7749(2) 0.0470(5) Uani d . 1 . . C
C8 0.3889(3) 0.7034(3) 0.6455(2) 0.0455(5) Uani d . 1 . . C
C9 0.7651(3) 0.7493(3) 0.57578(19) 0.0386(4) Uani d . 1 . . C
C10 0.9228(3) 0.2367(3) 0.8624(2) 0.0423(5) Uani d . 1 . . C
H3 1.125(4) 0.115(4) 0.967(3) 0.080 Uiso d . 1 . . H
H1 0.6318 0.5824 0.5069 0.048 Uiso calc R 1 . . H
H2A 0.5564 0.3817 0.7775 0.052 Uiso calc R 1 . . H
H2B 0.7192 0.3086 0.6555 0.052 Uiso calc R 1 . . H
H3A 0.9878 0.4411 0.6801 0.047 Uiso calc R 1 . . H
H4A 0.9421 0.6081 0.8457 0.050 Uiso calc R 1 . . H
H4B 0.7008 0.5811 0.8998 0.050 Uiso calc R 1 . . H
H5 0.8614 0.8804 0.6918 0.047 Uiso calc R 1 . . H
H6A 0.5175 0.9171 0.8465 0.055 Uiso calc R 1 . . H
H6B 0.5064 1.0166 0.6909 0.055 Uiso calc R 1 . . H
H7A 0.3689 0.6561 0.8539 0.056 Uiso calc R 1 . . H
H7B 0.2215 0.8452 0.7940 0.056 Uiso calc R 1 . . H
H8A 0.3530 0.8150 0.5712 0.055 Uiso calc R 1 . . H
H8B 0.2910 0.6115 0.6655 0.055 Uiso calc R 1 . . H

loop_
_atom_site_aniso_label
_atom_site_aniso_U_11
_atom_site_aniso_U_22
_atom_site_aniso_U_33
_atom_site_aniso_U_12
_atom_site_aniso_U_13
_atom_site_aniso_U_23
O1 0.0579(9) 0.0587(9) 0.0442(8) -0.0183(7) 0.0080(7) -0.0145(7)
O2 0.0549(9) 0.0459(8) 0.0662(10) -0.0143(7) -0.0196(8) -0.0065(7)
O3 0.0521(10) 0.0502(9) 0.0822(11) -0.0088(7) -0.0307(8) -0.0071(8)
C1 0.0418(11) 0.0447(10) 0.0387(10) -0.0071(8) -0.0074(8) -0.0196(8)
C2 0.0428(11) 0.0381(10) 0.0538(11) -0.0075(9) -0.0108(9) -0.0191(9)
C3 0.0359(11) 0.0382(10) 0.0449(11) -0.0056(8) -0.0044(8) -0.0165(9)
C4 0.0405(11) 0.0449(11) 0.0440(11) -0.0071(9) -0.0081(9) -0.0198(9)
C5 0.0402(11) 0.0374(10) 0.0435(10) -0.0114(8) -0.0049(8) -0.0166(8)
C6 0.0502(12) 0.0418(11) 0.0477(11) -0.0028(9) -0.0072(9) -0.0220(9)
C7 0.0374(11) 0.0503(12) 0.0532(12) -0.0019(9) -0.0035(9) -0.0232(10)
C8 0.0414(11) 0.0457(11) 0.0526(12) -0.0077(9) -0.0112(9) -0.0163(9)
C9 0.0358(10) 0.0360(10) 0.0406(11) -0.0031(8) -0.0028(9) -0.0126(8)
C10 0.0362(11) 0.0427(11) 0.0497(11) -0.0016(9) -0.0066(9) -0.0206(9)

loop_
_atom_type_symbol
_atom_type_description
_atom_type_scat_dispersion_real
_atom_type_scat_dispersion_imag
_atom_type_scat_source
C C 0.0033 0.0016 'International Tables Vol C Tables 4.2.6.8 and 6.1.1.4'
H H 0.0000 0.0000 'International Tables Vol C Tables 4.2.6.8 and 6.1.1.4'
O O 0.0106 0.0060 'International Tables Vol C Tables 4.2.6.8 and 6.1.1.4'

loop_
_geom_angle_atom_site_label_1
_geom_angle_atom_site_label_2
_geom_angle_atom_site_label_3
_geom_angle
_geom_angle_publ_flag
C9 C1 C8 107.26(14) ?
C9 C1 C2 110.15(15) ?
C8 C1 C2 112.69(16) ?
C3 C2 C1 111.72(15) ?
C10 C3 C2 112.79(15) ?
C10 C3 C4 111.75(15) ?
C2 C3 C4 111.18(15) ?
C3 C4 C5 111.82(15) ?
C9 C5 C6 106.21(15) ?
C9 C5 C4 109.70(14) ?
C6 C5 C4 112.40(15) ?
C7 C6 C5 112.37(14) ?
C8 C7 C6 112.17(16) ?
C7 C8 C1 112.31(16) ?
O1 C9 C1 123.43(17) ?
O1 C9 C5 124.00(17) ?
C1 C9 C5 112.52(15) ?
O2 C10 O3 122.38(19) ?
O2 C10 C3 123.67(18) y
O3 C10 C3 113.94(17) y
C10 O3 H3 110.4(16) ?
C9 C1 H1 108.9 ?
C8 C1 H1 108.9 ?
C2 C1 H1 108.9 ?
C3 C2 H2A 109.3 ?
C1 C2 H2A 109.3 ?
C3 C2 H2B 109.3 ?
C1 C2 H2B 109.3 ?
H2A C2 H2B 107.9 ?
C10 C3 H3A 106.9 ?
C2 C3 H3A 106.9 ?
C4 C3 H3A 106.9 ?
C3 C4 H4A 109.3 ?
C5 C4 H4A 109.3 ?
C3 C4 H4B 109.3 ?
C5 C4 H4B 109.3 ?
H4A C4 H4B 107.9 ?
C9 C5 H5 109.5 ?
C6 C5 H5 109.5 ?
C4 C5 H5 109.5 ?
C7 C6 H6A 109.1 ?
C5 C6 H6A 109.1 ?
C7 C6 H6B 109.1 ?
C5 C6 H6B 109.1 ?
H6A C6 H6B 107.9 ?
C8 C7 H7A 109.2 ?
C6 C7 H7A 109.2 ?
C8 C7 H7B 109.2 ?
C6 C7 H7B 109.2 ?
H7A C7 H7B 107.9 ?
C7 C8 H8A 109.1 ?
C1 C8 H8A 109.1 ?
C7 C8 H8B 109.1 ?
C1 C8 H8B 109.1 ?
H8A C8 H8B 107.9 ?

loop_
_geom_bond_atom_site_label_1
_geom_bond_atom_site_label_2
_geom_bond_site_symmetry_2
_geom_bond_distance
_geom_bond_publ_flag
O1 C9 . 1.212(2) ?
O2 C10 . 1.222(2) y
O3 C10 . 1.320(2) y
C1 C9 . 1.504(2) ?
C1 C8 . 1.542(3) ?
C1 C2 . 1.547(3) ?
C2 C3 . 1.528(3) ?
C3 C10 . 1.493(3) ?
C3 C4 . 1.545(2) ?
C4 C5 . 1.548(3) ?
C5 C9 . 1.511(2) ?
C5 C6 . 1.547(3) ?
C6 C7 . 1.524(3) ?
C7 C8 . 1.523(3) ?
O3 H3 . 0.93(3) ?
C1 H1 . 0.9800 ?
C2 H2A . 0.9700 ?
C2 H2B . 0.9700 ?
C3 H3A . 0.9800 ?
C4 H4A . 0.9700 ?
C4 H4B . 0.9700 ?
C5 H5 . 0.9800 ?
C6 H6A . 0.9700 ?
C6 H6B . 0.9700 ?
C7 H7A . 0.9700 ?
C7 H7B . 0.9700 ?
C8 H8A . 0.9700 ?
C8 H8B . 0.9700 ?

loop_
_geom_torsion_atom_site_label_1
_geom_torsion_atom_site_label_2
_geom_torsion_atom_site_label_3
_geom_torsion_atom_site_label_4
_geom_torsion
C9 C1 C2 C3 2.4(2)
C8 C1 C2 C3 -117.33(16)
C1 C2 C3 C10 178.88(14)
C1 C2 C3 C4 52.4(2)
C10 C3 C4 C5 179.21(15)
C2 C3 C4 C5 -53.8(2)
C3 C4 C5 C9 -0.2(2)
C3 C4 C5 C6 117.70(17)
C9 C5 C6 C7 56.4(2)
C4 C5 C6 C7 -63.6(2)
C5 C6 C7 C8 -51.8(2)
C6 C7 C8 C1 50.9(2)
C9 C1 C8 C7 -55.2(2)
C2 C1 C8 C7 66.2(2)
C8 C1 C9 O1 -113.6(2)
C2 C1 C9 O1 123.4(2)
C8 C1 C9 C5 63.92(19)
C2 C1 C9 C5 -59.06(19)
C6 C5 C9 O1 113.3(2)
C4 C5 C9 O1 -125.0(2)
C6 C5 C9 C1 -64.21(19)
C4 C5 C9 C1 57.5(2)
C2 C3 C10 O2 -8.3(2)
C4 C3 C10 O2 117.8(2)
C2 C3 C10 O3 172.09(15)
C4 C3 C10 O3 -61.8(2)

loop_
_cod_related_entry_id
_cod_related_entry_database
_cod_related_entry_code
1 ChemSpider 2508049
